data_7242312
loop_
_publ_author_name
'Ma, Zhi Long'
'Wang, Meng Chen'
'Shi, Jian Yun'
'Tian, Li'

_publ_section_title
;
 Three Mn(ii) metal--organic frameworks with the same chemical
 composition, but different topological structures and properties
;
_journal_issue 12
_journal_name_full CrystEngComm
_journal_page_first 2396
_journal_page_last 2403
_journal_paper_doi 10.1039/D1CE00064K
_journal_volume 23
_journal_year 2021
_chemical_formula_moiety 'C12 H8 Mn N6 O5'
_chemical_formula_sum 'C12 H8 Mn N6 O5'
_chemical_formula_weight 371.18
_space_group_crystal_system monoclinic
_space_group_IT_number 15
_space_group_name_Hall '-C 2yc'
_space_group_name_H-M_alt 'C 1 2/c 1'
_atom_sites_solution_hydrogens mixed
_audit_creation_date 2019-12-04
_audit_creation_method
;
Olex2 1.2
(compiled 2015.09.30 svn.r3233 for OlexSys, GUI svn.r5103)
;
_audit_update_record
;
2021-01-14 deposited with the CCDC.	2021-02-24 downloaded from the CCDC.
;
_cell_angle_alpha 90
_cell_angle_beta 93.698(4)
_cell_angle_gamma 90
_cell_formula_units_Z 8
_cell_length_a 21.4986(10)
_cell_length_b 7.1737(3)
_cell_length_c 17.4036(8)
_cell_measurement_reflns_used 3713
_cell_measurement_temperature 140.0(7)
_cell_measurement_theta_max 29.4180
_cell_measurement_theta_min 2.8950
_cell_volume 2678.5(2)
_computing_cell_refinement 'CrysAlisPro 1.171.39.46 (Rigaku OD, 2018)'
_computing_data_collection 'CrysAlisPro 1.171.39.46 (Rigaku OD, 2018)'
_computing_data_reduction 'CrysAlisPro 1.171.39.46 (Rigaku OD, 2018)'
_computing_molecular_graphics 'Olex2 (Dolomanov et al., 2009)'
_computing_publication_material 'Olex2 (Dolomanov et al., 2009)'
_computing_structure_refinement 'ShelXL (Sheldrick, 2015)'
_computing_structure_solution 'ShelXT (Sheldrick, 2015)'
_diffrn_ambient_environment N~2~
_diffrn_ambient_temperature 140.0(7)
_diffrn_detector 'CCD plate'
_diffrn_detector_area_resol_mean 5.2740
_diffrn_detector_type AtlasS2
_diffrn_measured_fraction_theta_full 0.999
_diffrn_measured_fraction_theta_max 0.999
_diffrn_measurement_details
;
List of Runs (angles in degrees, time in seconds):

  # Type    Start    End  Width  t~exp~   \w     \q     \k     \f   Frames
#--------------------------------------------------------------------------
  1  \w    -29.00  55.00   1.00   10.17    --  -11.24  77.00   0.00   84
  2  \w    -86.00   8.00   1.00   10.17    --  -11.24 -38.00-120.00   94
;
_diffrn_measurement_device 'four-circle diffractometer'
_diffrn_measurement_device_type 'SuperNova, Dual, Cu at home/near, AtlasS2'
_diffrn_measurement_method '\w scans'
_diffrn_orient_matrix_type 'CrysAlisPro convention (1999,Acta A55,543-557)'
_diffrn_orient_matrix_UB_11 0.0068650000
_diffrn_orient_matrix_UB_12 0.0881776000
_diffrn_orient_matrix_UB_13 0.0169093000
_diffrn_orient_matrix_UB_21 -0.0136277000
_diffrn_orient_matrix_UB_22 -0.0288594000
_diffrn_orient_matrix_UB_23 0.0340985000
_diffrn_orient_matrix_UB_31 0.0293205000
_diffrn_orient_matrix_UB_32 -0.0341068000
_diffrn_orient_matrix_UB_33 0.0148682000
_diffrn_radiation_monochromator mirror
_diffrn_radiation_probe x-ray
_diffrn_radiation_type MoK\a
_diffrn_radiation_wavelength 0.71073
_diffrn_reflns_av_R_equivalents 0.0219
_diffrn_reflns_av_unetI/netI 0.0310
_diffrn_reflns_Laue_measured_fraction_full 0.999
_diffrn_reflns_Laue_measured_fraction_max 0.999
_diffrn_reflns_limit_h_max 22
_diffrn_reflns_limit_h_min -25
_diffrn_reflns_limit_k_max 8
_diffrn_reflns_limit_k_min -8
_diffrn_reflns_limit_l_max 20
_diffrn_reflns_limit_l_min -16
_diffrn_reflns_number 5348
_diffrn_reflns_point_group_measured_fraction_full 0.999
_diffrn_reflns_point_group_measured_fraction_max 0.999
_diffrn_reflns_theta_full 25.008
_diffrn_reflns_theta_max 25.008
_diffrn_reflns_theta_min 2.345
_diffrn_source 'micro-focus sealed X-ray tube'
_diffrn_source_type 'SuperNova (Mo) X-ray Source'
_exptl_absorpt_coefficient_mu 1.028
_exptl_absorpt_correction_T_max 1.00000
_exptl_absorpt_correction_T_min 0.75391
_exptl_absorpt_correction_type multi-scan
_exptl_absorpt_process_details
;
CrysAlisPro 1.171.39.46 (Rigaku Oxford Diffraction, 2018)
Empirical absorption correction using spherical harmonics,
 implemented in SCALE3 ABSPACK scaling algorithm.
;
_exptl_crystal_colour colourless
_exptl_crystal_colour_primary colourless
_exptl_crystal_density_diffrn 1.841
_exptl_crystal_description block
_exptl_crystal_F_000 1496
_exptl_crystal_size_max 0.22
_exptl_crystal_size_mid 0.2
_exptl_crystal_size_min 0.18
_refine_diff_density_max 0.265
_refine_diff_density_min -0.279
_refine_diff_density_rms 0.055
_refine_ls_extinction_method none
_refine_ls_goodness_of_fit_ref 1.030
_refine_ls_hydrogen_treatment mixed
_refine_ls_matrix_type full
_refine_ls_number_parameters 225
_refine_ls_number_reflns 2364
_refine_ls_number_restraints 3
_refine_ls_restrained_S_all 1.030
_refine_ls_R_factor_all 0.0317
_refine_ls_R_factor_gt 0.0262
_refine_ls_shift/su_max 0.001
_refine_ls_shift/su_mean 0.000
_refine_ls_structure_factor_coef Fsqd
_refine_ls_weighting_details 'w=1/[\s^2^(Fo^2^)+(0.0350P)^2^+1.8670P] where P=(Fo^2^+2Fc^2^)/3'
_refine_ls_weighting_scheme calc
_refine_ls_wR_factor_gt 0.0657
_refine_ls_wR_factor_ref 0.0686
_reflns_Friedel_coverage 0.000
_reflns_number_gt 2083
_reflns_number_total 2364
_reflns_threshold_expression 'I > 2\s(I)'
_cod_data_source_file d1ce00064k2.cif
_cod_data_source_block a191204b
_cod_depositor_comments 'Adding full bibliography for 7242310--7242312.cif.'
_cod_database_code 7242312
_shelx_space_group_comment
;
The symmetry employed for this shelxl refinement is uniquely defined
by the following loop, which should always be used as a source of
symmetry information in preference to the above space-group names.
They are only intended as comments.
;
_reflns_odcompleteness_completeness 99.97
_reflns_odcompleteness_iscentric 1
_reflns_odcompleteness_theta 26.32
_olex2_refinement_description
;
1. Fixed Uiso
 At 1.2 times of:
  All C(H) groups
2. Restrained distances
 O5-H5B = O5-H5A
 0.85 with sigma of 0.01
 H5B-H5A
 1.37 with sigma of 0.01
3.a Aromatic/amide H refined with riding coordinates:
 C3(H3), C4(H4), C5(H5), C9(H9), C11(H11), C12(H12)
;
_shelx_shelxl_version_number 2014/7
_olex2_date_sample_data_collection 2019-12-04
_olex2_submission_special_instructions 'No special instructions were received'
_oxdiff_exptl_absorpt_empirical_details
;
Empirical correction (ABSPACK) includes:
- Absorption correction using spherical harmonics
- Frame scaling
- Detector area scaling
;
_oxdiff_exptl_absorpt_empirical_full_max 1.399
_oxdiff_exptl_absorpt_empirical_full_min 0.841

loop_
_space_group_symop_operation_xyz
'x, y, z'
'-x, y, -z+1/2'
'x+1/2, y+1/2, z'
'-x+1/2, y+1/2, -z+1/2'
'-x, -y, -z'
'x, -y, z-1/2'
'-x+1/2, -y+1/2, -z'
'x+1/2, -y+1/2, z-1/2'

loop_
_atom_site_label
_atom_site_type_symbol
_atom_site_fract_x
_atom_site_fract_y
_atom_site_fract_z
_atom_site_U_iso_or_equiv
_atom_site_adp_type
_atom_site_occupancy
_atom_site_site_symmetry_order
_atom_site_calc_flag
_atom_site_refinement_flags_posn
_atom_site_refinement_flags_adp
_atom_site_refinement_flags_occupancy
_atom_site_disorder_assembly
_atom_site_disorder_group
Mn01 Mn 0.34620(2) 0.05126(4) 0.29368(2) 0.01334(11) Uani 1 1 d . . . . .
O1 O 0.39618(6) 0.19768(19) 0.38668(8) 0.0191(3) Uani 1 1 d . . . . .
O2 O 0.48780(7) 0.0464(2) 0.39814(10) 0.0314(4) Uani 1 1 d . . . . .
O3 O 0.26132(6) 0.2130(2) 0.29149(7) 0.0213(3) Uani 1 1 d . . . . .
O4 O 0.18868(6) 0.42467(19) 0.31303(7) 0.0185(3) Uani 1 1 d . . . . .
O5 O 0.43009(7) -0.1103(3) 0.27536(11) 0.0371(4) Uani 1 1 d D . . . .
N1 N 0.29657(7) 0.5905(2) 0.44560(9) 0.0148(4) Uani 1 1 d . . . . .
N2 N 0.33618(9) 0.6866(3) 0.49537(11) 0.0336(5) Uani 1 1 d . . . . .
N3 N 0.32323(8) 0.8366(2) 0.38251(9) 0.0191(4) Uani 1 1 d . . . . .
N4 N 0.44005(7) 0.5863(2) 0.63479(9) 0.0165(4) Uani 1 1 d . . . . .
N5 N 0.42966(9) 0.4517(2) 0.68699(11) 0.0276(4) Uani 1 1 d . . . . .
N6 N 0.38453(8) 0.7211(2) 0.71919(9) 0.0205(4) Uani 1 1 d . . . . .
C1 C 0.24231(8) 0.2880(3) 0.42057(10) 0.0124(4) Uani 1 1 d . . . . .
C2 C 0.27140(8) 0.4165(3) 0.47074(11) 0.0133(4) Uani 1 1 d . . . . .
C3 C 0.22127(8) 0.1217(3) 0.45131(10) 0.0136(4) Uani 1 1 d . . . . .
H3 H 0.2018 0.0342 0.4185 0.016 Uiso 1 1 calc R . . . .
C4 C 0.35066(11) 0.8311(3) 0.45459(13) 0.0327(6) Uani 1 1 d . . . . .
H4 H 0.3778 0.9234 0.4737 0.039 Uiso 1 1 calc R . . . .
C5 C 0.28933(9) 0.6841(3) 0.37935(11) 0.0193(4) Uani 1 1 d . . . . .
H5 H 0.2639 0.6467 0.3369 0.023 Uiso 1 1 calc R . . . .
C6 C 0.23048(8) 0.3114(3) 0.33462(10) 0.0133(4) Uani 1 1 d . . . . .
C7 C 0.45310(9) 0.1813(3) 0.40936(11) 0.0191(4) Uani 1 1 d . . . . .
C8 C 0.47924(9) 0.3443(3) 0.45594(11) 0.0180(4) Uani 1 1 d . . . . .
C9 C 0.45155(9) 0.3924(3) 0.52305(11) 0.0192(4) Uani 1 1 d . . . . .
H9 H 0.4189 0.3203 0.5393 0.023 Uiso 1 1 calc R . . . .
C10 C 0.47152(9) 0.5450(3) 0.56617(11) 0.0166(4) Uani 1 1 d . . . . .
C11 C 0.39647(11) 0.5395(3) 0.73654(13) 0.0304(5) Uani 1 1 d . . . . .
H11 H 0.3823 0.4819 0.7800 0.036 Uiso 1 1 calc R . . . .
C12 C 0.41204(9) 0.7448(3) 0.65454(11) 0.0195(4) Uani 1 1 d . . . . .
H12 H 0.4121 0.8553 0.6266 0.023 Uiso 1 1 calc R . . . .
H5A H 0.4593(9) -0.087(4) 0.3083(12) 0.058(10) Uiso 1 1 d D . . . .
H5B H 0.4408(13) -0.188(4) 0.2434(14) 0.081(12) Uiso 1 1 d D . . . .

loop_
_atom_site_aniso_label
_atom_site_aniso_U_11
_atom_site_aniso_U_22
_atom_site_aniso_U_33
_atom_site_aniso_U_23
_atom_site_aniso_U_13
_atom_site_aniso_U_12
Mn01 0.01643(17) 0.01265(17) 0.01082(17) -0.00007(12) 0.00010(12) -0.00300(11)
O1 0.0198(7) 0.0204(7) 0.0169(7) -0.0042(6) 0.0004(6) -0.0053(6)
O2 0.0273(8) 0.0253(9) 0.0409(10) -0.0151(7) -0.0018(7) 0.0000(7)
O3 0.0247(7) 0.0283(8) 0.0109(7) -0.0015(6) 0.0011(6) 0.0062(6)
O4 0.0218(7) 0.0189(7) 0.0146(7) 0.0035(6) -0.0022(6) 0.0034(6)
O5 0.0277(9) 0.0380(10) 0.0443(11) -0.0261(9) -0.0086(8) 0.0096(8)
N1 0.0187(8) 0.0146(8) 0.0107(8) -0.0004(7) -0.0023(6) -0.0024(7)
N2 0.0477(12) 0.0295(11) 0.0215(10) 0.0087(9) -0.0140(9) -0.0214(9)
N3 0.0235(9) 0.0187(9) 0.0149(9) 0.0020(7) -0.0019(7) -0.0058(7)
N4 0.0181(8) 0.0142(8) 0.0174(9) -0.0041(7) 0.0028(7) -0.0008(7)
N5 0.0384(11) 0.0199(10) 0.0259(10) 0.0015(8) 0.0118(9) 0.0031(8)
N6 0.0274(9) 0.0175(9) 0.0173(9) 0.0003(7) 0.0064(7) 0.0022(7)
C1 0.0116(9) 0.0141(10) 0.0116(9) 0.0014(8) 0.0021(7) 0.0026(7)
C2 0.0132(9) 0.0121(9) 0.0148(10) 0.0025(8) 0.0030(8) -0.0002(7)
C3 0.0151(9) 0.0138(10) 0.0117(9) -0.0015(8) -0.0012(8) -0.0005(8)
C4 0.0468(14) 0.0261(12) 0.0230(12) 0.0086(10) -0.0135(11) -0.0215(11)
C5 0.0266(11) 0.0176(10) 0.0129(10) 0.0029(9) -0.0037(8) -0.0064(9)
C6 0.0158(9) 0.0124(9) 0.0114(9) 0.0036(8) 0.0001(8) -0.0065(8)
C7 0.0221(11) 0.0200(11) 0.0156(10) -0.0018(9) 0.0041(8) -0.0058(9)
C8 0.0175(10) 0.0179(11) 0.0183(10) -0.0045(9) -0.0011(8) -0.0016(8)
C9 0.0175(10) 0.0200(10) 0.0205(11) -0.0044(9) 0.0042(8) -0.0054(8)
C10 0.0159(10) 0.0191(10) 0.0148(10) -0.0044(8) 0.0016(8) -0.0001(8)
C11 0.0440(14) 0.0221(12) 0.0272(12) 0.0050(10) 0.0189(11) 0.0060(10)
C12 0.0238(11) 0.0187(11) 0.0158(10) -0.0010(9) 0.0008(8) 0.0018(9)

loop_
_atom_type_symbol
_atom_type_description
_atom_type_scat_dispersion_real
_atom_type_scat_dispersion_imag
_atom_type_scat_source
C C 0.0033 0.0016 'International Tables Vol C Tables 4.2.6.8 and 6.1.1.4'
H H 0.0000 0.0000 'International Tables Vol C Tables 4.2.6.8 and 6.1.1.4'
Mn Mn 0.3368 0.7283 'International Tables Vol C Tables 4.2.6.8 and 6.1.1.4'
N N 0.0061 0.0033 'International Tables Vol C Tables 4.2.6.8 and 6.1.1.4'
O O 0.0106 0.0060 'International Tables Vol C Tables 4.2.6.8 and 6.1.1.4'

loop_
_geom_angle_atom_site_label_1
_geom_angle_atom_site_label_2
_geom_angle_atom_site_label_3
_geom_angle
_geom_angle_site_symmetry_1
_geom_angle_site_symmetry_3
_geom_angle_publ_flag
O1 Mn01 O3 97.53(5) . . ?
O1 Mn01 O4 168.33(5) . 4_545 ?
O1 Mn01 O5 89.54(6) . . ?
O1 Mn01 N3 86.48(5) . 1_545 ?
O1 Mn01 N6 84.07(6) . 6_565 ?
O3 Mn01 O5 170.62(6) . . ?
O3 Mn01 N3 98.99(6) . 1_545 ?
O3 Mn01 N6 86.62(6) . 6_565 ?
O4 Mn01 O3 87.97(5) 4_545 . ?
O4 Mn01 O5 84.00(6) 4_545 . ?
O4 Mn01 N3 102.89(6) 4_545 1_545 ?
O4 Mn01 N6 86.00(6) 4_545 6_565 ?
O5 Mn01 N3 87.55(7) . 1_545 ?
O5 Mn01 N6 88.00(7) . 6_565 ?
N3 Mn01 N6 169.58(6) 1_545 6_565 ?
C7 O1 Mn01 127.81(12) . . ?
C6 O3 Mn01 140.54(12) . . ?
C6 O4 Mn01 137.29(12) . 4 ?
Mn01 O5 H5A 112.4(18) . . ?
Mn01 O5 H5B 136.2(19) . . ?
H5A O5 H5B 111.3(16) . . ?
N2 N1 C2 118.52(16) . . ?
C5 N1 N2 109.13(16) . . ?
C5 N1 C2 132.35(16) . . ?
C4 N2 N1 102.56(17) . . ?
C4 N3 Mn01 123.61(13) . 1_565 ?
C5 N3 Mn01 133.16(13) . 1_565 ?
C5 N3 C4 102.83(17) . . ?
N5 N4 C10 121.07(16) . . ?
C12 N4 N5 109.65(16) . . ?
C12 N4 C10 128.98(17) . . ?
C11 N5 N4 102.63(17) . . ?
C11 N6 Mn01 129.26(14) . 6_566 ?
C12 N6 Mn01 126.47(14) . 6_566 ?
C12 N6 C11 103.02(17) . . ?
C2 C1 C3 118.04(17) . . ?
C2 C1 C6 126.04(17) . . ?
C3 C1 C6 115.91(16) . . ?
C1 C2 N1 123.14(17) . . ?
C3 C2 N1 116.67(17) 7_556 . ?
C3 C2 C1 120.17(17) 7_556 . ?
C1 C3 H3 119.1 . . ?
C2 C3 C1 121.79(18) 7_556 . ?
C2 C3 H3 119.1 7_556 . ?
N2 C4 N3 115.02(19) . . ?
N2 C4 H4 122.5 . . ?
N3 C4 H4 122.5 . . ?
N1 C5 H5 124.8 . . ?
N3 C5 N1 110.45(17) . . ?
N3 C5 H5 124.8 . . ?
O3 C6 O4 125.76(17) . . ?
O3 C6 C1 117.99(17) . . ?
O4 C6 C1 116.20(16) . . ?
O1 C7 C8 114.45(17) . . ?
O2 C7 O1 126.85(19) . . ?
O2 C7 C8 118.69(18) . . ?
C9 C8 C7 118.61(17) . . ?
C9 C8 C10 117.67(18) . 5_666 ?
C10 C8 C7 123.67(18) 5_666 . ?
C8 C9 H9 119.4 . . ?
C10 C9 C8 121.28(18) . . ?
C10 C9 H9 119.4 . . ?
C8 C10 N4 121.08(17) 5_666 . ?
C9 C10 N4 117.87(17) . . ?
C9 C10 C8 121.05(18) . 5_666 ?
N5 C11 N6 114.61(19) . . ?
N5 C11 H11 122.7 . . ?
N6 C11 H11 122.7 . . ?
N4 C12 H12 125.0 . . ?
N6 C12 N4 110.09(18) . . ?
N6 C12 H12 125.0 . . ?

loop_
_geom_bond_atom_site_label_1
_geom_bond_atom_site_label_2
_geom_bond_distance
_geom_bond_site_symmetry_2
_geom_bond_publ_flag
Mn01 O1 2.1572(13) . ?
Mn01 O3 2.1606(14) . ?
Mn01 O4 2.1578(13) 4_545 ?
Mn01 O5 2.1845(15) . ?
Mn01 N3 2.2591(16) 1_545 ?
Mn01 N6 2.2726(17) 6_565 ?
O1 C7 1.267(2) . ?
O2 C7 1.245(2) . ?
O3 C6 1.251(2) . ?
O4 Mn01 2.1578(13) 4 ?
O4 C6 1.251(2) . ?
O5 H5A 0.839(10) . ?
O5 H5B 0.831(10) . ?
N1 N2 1.362(2) . ?
N1 C2 1.439(2) . ?
N1 C5 1.335(2) . ?
N2 C4 1.305(3) . ?
N3 Mn01 2.2590(16) 1_565 ?
N3 C4 1.352(3) . ?
N3 C5 1.314(3) . ?
N4 N5 1.354(2) . ?
N4 C10 1.441(2) . ?
N4 C12 1.342(3) . ?
N5 C11 1.315(3) . ?
N6 Mn01 2.2726(17) 6_566 ?
N6 C11 1.358(3) . ?
N6 C12 1.316(2) . ?
C1 C2 1.390(3) . ?
C1 C3 1.394(3) . ?
C1 C6 1.510(3) . ?
C2 C3 1.383(3) 7_556 ?
C3 C2 1.383(3) 7_556 ?
C3 H3 0.9300 . ?
C4 H4 0.9300 . ?
C5 H5 0.9300 . ?
C7 C8 1.510(3) . ?
C8 C9 1.388(3) . ?
C8 C10 1.397(3) 5_666 ?
C9 H9 0.9300 . ?
C9 C10 1.380(3) . ?
C10 C8 1.397(3) 5_666 ?
C11 H11 0.9300 . ?
C12 H12 0.9300 . ?

loop_
_geom_torsion_atom_site_label_1
_geom_torsion_atom_site_label_2
_geom_torsion_atom_site_label_3
_geom_torsion_atom_site_label_4
_geom_torsion
_geom_torsion_site_symmetry_1
_geom_torsion_site_symmetry_2
_geom_torsion_site_symmetry_3
_geom_torsion_site_symmetry_4
_geom_torsion_publ_flag
Mn01 O1 C7 O2 -21.2(3) . . . . ?
Mn01 O1 C7 C8 160.04(13) . . . . ?
Mn01 O3 C6 O4 162.64(14) . . . . ?
Mn01 O3 C6 C1 -19.9(3) . . . . ?
Mn01 O4 C6 O3 -11.2(3) 4 . . . ?
Mn01 O4 C6 C1 171.36(12) 4 . . . ?
Mn01 N3 C4 N2 -173.39(17) 1_565 . . . ?
Mn01 N3 C5 N1 171.93(13) 1_565 . . . ?
Mn01 N6 C11 N5 -167.35(15) 6_566 . . . ?
Mn01 N6 C12 N4 167.12(13) 6_566 . . . ?
O1 C7 C8 C9 58.5(3) . . . . ?
O1 C7 C8 C10 -118.9(2) . . . 5_666 ?
O2 C7 C8 C9 -120.3(2) . . . . ?
O2 C7 C8 C10 62.2(3) . . . 5_666 ?
N1 N2 C4 N3 0.4(3) . . . . ?
N2 N1 C2 C1 -165.21(18) . . . . ?
N2 N1 C2 C3 13.2(3) . . . 7_556 ?
N2 N1 C5 N3 1.1(2) . . . . ?
N4 N5 C11 N6 0.5(3) . . . . ?
N5 N4 C10 C8 -131.3(2) . . . 5_666 ?
N5 N4 C10 C9 48.6(3) . . . . ?
N5 N4 C12 N6 1.4(2) . . . . ?
C2 N1 N2 C4 178.76(19) . . . . ?
C2 N1 C5 N3 -178.48(18) . . . . ?
C2 C1 C3 C2 0.1(3) . . . 7_556 ?
C2 C1 C6 O3 109.7(2) . . . . ?
C2 C1 C6 O4 -72.6(2) . . . . ?
C3 C1 C2 N1 178.23(16) . . . . ?
C3 C1 C2 C3 -0.1(3) . . . 7_556 ?
C3 C1 C6 O3 -70.9(2) . . . . ?
C3 C1 C6 O4 106.8(2) . . . . ?
C4 N3 C5 N1 -0.8(2) . . . . ?
C5 N1 N2 C4 -0.9(2) . . . . ?
C5 N1 C2 C1 14.3(3) . . . . ?
C5 N1 C2 C3 -167.3(2) . . . 7_556 ?
C5 N3 C4 N2 0.2(3) . . . . ?
C6 C1 C2 N1 -2.3(3) . . . . ?
C6 C1 C2 C3 179.32(17) . . . 7_556 ?
C6 C1 C3 C2 -179.37(16) . . . 7_556 ?
C7 C8 C9 C10 -177.03(18) . . . . ?
C8 C9 C10 N4 179.56(18) . . . . ?
C8 C9 C10 C8 -0.6(3) . . . 5_666 ?
C10 N4 N5 C11 -175.33(18) . . . . ?
C10 N4 C12 N6 175.05(17) . . . . ?
C10 C8 C9 C10 0.6(3) 5_666 . . . ?
C11 N6 C12 N4 -1.0(2) . . . . ?
C12 N4 N5 C11 -1.1(2) . . . . ?
C12 N4 C10 C8 55.7(3) . . . 5_666 ?
C12 N4 C10 C9 -124.4(2) . . . . ?
C12 N6 C11 N5 0.3(3) . . . . ?
